data_7110734
loop_
_publ_author_name
'Bartlett, Ian M.'
'Carlton, Susannah'
'Connelly, Neil G.'
'Harding, David J.'
'Hayward, Owen D.'
'Guy Orpen, A.'
'Ray, Christopher D.'
'Rieger, Philip H.'

_publ_section_title
;
 Structure and bonding in the d4/d3 alkyne redox pairs
 [WX(CO)(MeC&#xE007;CMe)Tp&#x2032;]z (X = F, Cl, Br and I; z = 0 and 1):
 halide stabilisation of electron deficient metal alkyne complexes
;
_journal_issue 23
_journal_name_full 'Chemical Communications'
_journal_page_first 2403
_journal_paper_doi 10.1039/a907912b
_journal_year 1999
_chemical_formula_sum 'C20 H28 B2 Cl F4 N6 O W'
_chemical_formula_weight 685.40
_chemical_name_systematic
; 
 ? 
;
_space_group_IT_number 2
_symmetry_cell_setting triclinic
_symmetry_space_group_name_Hall '-P 1'
_symmetry_space_group_name_H-M 'P -1'
_atom_sites_solution_hydrogens geom
_atom_sites_solution_primary direct
_atom_sites_solution_secondary difmap
_audit_creation_method SHELXL-97
_cell_angle_alpha 87.723(7)
_cell_angle_beta 84.451(12)
_cell_angle_gamma 85.235(12)
_cell_formula_units_Z 2
_cell_length_a 8.1371(10)
_cell_length_b 11.770(3)
_cell_length_c 13.3634(15)
_cell_measurement_reflns_used 214
_cell_measurement_temperature 173(2)
_cell_measurement_theta_max 27.53
_cell_measurement_theta_min 1.53
_cell_volume 1268.8(4)
_computing_cell_refinement 'SAINT (Siemens, 1995b)'
_computing_data_collection 'SMART (Siemens, 1995b)'
_computing_data_reduction 'SAINT (Siemens, 1995b)'
_computing_molecular_graphics 'SHELXL-97 (Sheldrick, 1997)'
_computing_publication_material 'SHELXL-97 (Sheldrick, 1997)'
_computing_structure_refinement 'SHELXL-97 (Sheldrick, 1997)'
_computing_structure_solution 'SHELXS-97 (Sheldrick, 1990)'
_diffrn_ambient_temperature 173(2)
_diffrn_measured_fraction_theta_full 0.979
_diffrn_measured_fraction_theta_max 0.979
_diffrn_measurement_device_type 'Siemens SMART CCD diffractometer'
_diffrn_measurement_method '\w rotation with narrow frames'
_diffrn_radiation_monochromator graphite
_diffrn_radiation_source 'fine-focus sealed tube'
_diffrn_radiation_type MoK\a
_diffrn_radiation_wavelength 0.71073
_diffrn_reflns_av_R_equivalents 0.0269
_diffrn_reflns_av_sigmaI/netI 0.0430
_diffrn_reflns_limit_h_max 10
_diffrn_reflns_limit_h_min -10
_diffrn_reflns_limit_k_max 15
_diffrn_reflns_limit_k_min -15
_diffrn_reflns_limit_l_max 17
_diffrn_reflns_limit_l_min -17
_diffrn_reflns_number 13128
_diffrn_reflns_theta_full 27.53
_diffrn_reflns_theta_max 27.53
_diffrn_reflns_theta_min 1.53
_exptl_absorpt_coefficient_mu 4.712
_exptl_absorpt_correction_T_max 0.708635
_exptl_absorpt_correction_T_min 0.544219
_exptl_absorpt_correction_type empirical
_exptl_absorpt_process_details 'SADABS, Sheldrick 1996'
_exptl_crystal_colour 'Dark green'
_exptl_crystal_density_diffrn 1.794
_exptl_crystal_density_method 'not measured'
_exptl_crystal_description plate
_exptl_crystal_F_000 670
_exptl_crystal_size_max 0.3
_exptl_crystal_size_mid 0.3
_exptl_crystal_size_min 0.1
_refine_diff_density_max 0.640
_refine_diff_density_min -0.788
_refine_diff_density_rms 0.095
_refine_ls_extinction_method none
_refine_ls_goodness_of_fit_ref 0.966
_refine_ls_hydrogen_treatment mixed
_refine_ls_matrix_type full
_refine_ls_number_parameters 328
_refine_ls_number_reflns 5733
_refine_ls_number_restraints 0
_refine_ls_restrained_S_all 0.966
_refine_ls_R_factor_all 0.0255
_refine_ls_R_factor_gt 0.0199
_refine_ls_shift/su_max 0.001
_refine_ls_shift/su_mean 0.000
_refine_ls_structure_factor_coef Fsqd
_refine_ls_weighting_details 'calc w=1/[\s^2^(Fo^2^)+(0.0140P)^2^+0.0000P] where P=(Fo^2^+2Fc^2^)/3'
_refine_ls_weighting_scheme calc
_refine_ls_wR_factor_gt 0.0406
_refine_ls_wR_factor_ref 0.0415
_reflns_number_gt 5066
_reflns_number_total 5733
_reflns_threshold_expression >2sigma(I)
_cod_data_source_file 907912bsup1.cif
_cod_data_source_block '[WCl(CO)(MeCCMe)Tp'][BF4]'
_cod_depositor_comments
;
The following automatic conversions were performed:

'_symmetry_cell_setting' value 'Triclinic' changed to 'triclinic'
according to /home/saulius/struct/CIF-dictionaries/cif_core.dic
dictionary named 'cif_core.dic' version 2.4.2 from
2011-04-26.

'_exptl_absorpt_correction_type' value 'Empirical'
changed to 'empirical' according to
/home/saulius/struct/CIF-dictionaries/cif_core.dic dictionary named
'cif_core.dic' version 2.4.2 from 2011-04-26.

Automatic conversion script
Id: cif_fix_values 1891 2012-01-12 08:04:46Z andrius 
;
_cod_original_cell_volume 1268.8(3)
_cod_original_sg_symbol_H-M P-1
_cod_database_code 7110734

loop_
_symmetry_equiv_pos_as_xyz
'x, y, z'
'-x, -y, -z'

loop_
_atom_site_label
_atom_site_type_symbol
_atom_site_fract_x
_atom_site_fract_y
_atom_site_fract_z
_atom_site_U_iso_or_equiv
_atom_site_adp_type
_atom_site_occupancy
_atom_site_symmetry_multiplicity
_atom_site_calc_flag
_atom_site_refinement_flags
W1 W -0.002933(15) -0.179620(10) -0.293953(9) 0.01527(4) Uani 1 1 d .
Cl1 Cl -0.12320(10) -0.12422(7) -0.44248(6) 0.02787(18) Uani 1 1 d .
O1 O 0.2604(3) 0.0051(2) -0.35087(17) 0.0373(6) Uani 1 1 d .
N1 N 0.1644(3) -0.3015(2) -0.38577(17) 0.0189(5) Uani 1 1 d .
N2 N 0.1631(3) -0.4162(2) -0.36037(17) 0.0182(5) Uani 1 1 d .
N3 N -0.1669(3) -0.3173(2) -0.27645(17) 0.0192(5) Uani 1 1 d .
N4 N -0.1042(3) -0.4269(2) -0.25591(17) 0.0182(5) Uani 1 1 d .
N5 N 0.1324(3) -0.2680(2) -0.18038(17) 0.0182(5) Uani 1 1 d .
N6 N 0.1495(3) -0.3860(2) -0.17607(17) 0.0187(5) Uani 1 1 d .
C1 C 0.1755(4) -0.0637(3) -0.3316(2) 0.0229(7) Uani 1 1 d .
C2 C -0.2731(4) -0.1467(3) -0.0910(2) 0.0329(8) Uani 1 1 d .
H2A H -0.2139 -0.1556 -0.0303 0.049 Uiso 1 1 calc R
H2B H -0.3180 -0.2189 -0.1038 0.049 Uiso 1 1 calc R
H2C H -0.3639 -0.0869 -0.0813 0.049 Uiso 1 1 calc R
C3 C -0.1576(4) -0.1146(3) -0.1776(2) 0.0222(7) Uani 1 1 d .
C4 C -0.0865(4) -0.0304(3) -0.2223(2) 0.0211(6) Uani 1 1 d .
C5 C -0.0763(4) 0.0950(3) -0.2226(3) 0.0318(8) Uani 1 1 d .
H5A H -0.0632 0.1249 -0.2921 0.048 Uiso 1 1 calc R
H5B H 0.0191 0.1120 -0.1878 0.048 Uiso 1 1 calc R
H5C H -0.1780 0.1308 -0.1879 0.048 Uiso 1 1 calc R
C6 C 0.2507(5) -0.6059(3) -0.4351(3) 0.0370(9) Uani 1 1 d .
H6A H 0.3225 -0.6337 -0.4936 0.055 Uiso 1 1 calc R
H6B H 0.1394 -0.6311 -0.4375 0.055 Uiso 1 1 calc R
H6C H 0.2962 -0.6364 -0.3733 0.055 Uiso 1 1 calc R
C7 C 0.2417(4) -0.4785(3) -0.4364(2) 0.0245(7) Uani 1 1 d .
C8 C 0.2996(4) -0.4025(3) -0.5102(2) 0.0292(8) Uani 1 1 d .
H8 H 0.3613 -0.4214 -0.5722 0.035 Uiso 1 1 calc R
C9 C 0.2514(4) -0.2939(3) -0.4776(2) 0.0234(7) Uani 1 1 d .
C10 C 0.2886(4) -0.1834(3) -0.5315(2) 0.0345(8) Uani 1 1 d .
H10A H 0.3360 -0.1984 -0.6004 0.052 Uiso 1 1 calc R
H10B H 0.3681 -0.1459 -0.4960 0.052 Uiso 1 1 calc R
H10C H 0.1861 -0.1336 -0.5332 0.052 Uiso 1 1 calc R
C11 C -0.1972(4) -0.6218(3) -0.2269(3) 0.0353(8) Uani 1 1 d .
H11A H -0.3033 -0.6561 -0.2151 0.053 Uiso 1 1 calc R
H11B H -0.1351 -0.6362 -0.1677 0.053 Uiso 1 1 calc R
H11C H -0.1329 -0.6556 -0.2857 0.053 Uiso 1 1 calc R
C12 C -0.2277(4) -0.4970(3) -0.2452(2) 0.0247(7) Uani 1 1 d .
C13 C -0.3737(4) -0.4312(3) -0.2576(2) 0.0267(7) Uani 1 1 d .
H13 H -0.4817 -0.4572 -0.2532 0.032 Uiso 1 1 calc R
C14 C -0.3325(4) -0.3198(3) -0.2776(2) 0.0226(7) Uani 1 1 d .
C15 C -0.4471(4) -0.2189(3) -0.3004(3) 0.0331(8) Uani 1 1 d .
H15A H -0.5612 -0.2352 -0.2779 0.050 Uiso 1 1 calc R
H15B H -0.4374 -0.2022 -0.3731 0.050 Uiso 1 1 calc R
H15C H -0.4181 -0.1529 -0.2653 0.050 Uiso 1 1 calc R
C16 C 0.2663(5) -0.5453(3) -0.0678(3) 0.0387(9) Uani 1 1 d .
H16A H 0.3164 -0.5520 -0.0038 0.058 Uiso 1 1 calc R
H16B H 0.3427 -0.5821 -0.1202 0.058 Uiso 1 1 calc R
H16C H 0.1624 -0.5826 -0.0607 0.058 Uiso 1 1 calc R
C17 C 0.2319(4) -0.4215(3) -0.0963(2) 0.0241(7) Uani 1 1 d .
C18 C 0.2688(4) -0.3265(3) -0.0482(2) 0.0256(7) Uani 1 1 d .
H18 H 0.3264 -0.3261 0.0103 0.031 Uiso 1 1 calc R
C19 C 0.2058(4) -0.2320(3) -0.1014(2) 0.0197(6) Uani 1 1 d .
C20 C 0.2138(4) -0.1100(3) -0.0789(2) 0.0293(8) Uani 1 1 d .
H20A H 0.2770 -0.1046 -0.0207 0.044 Uiso 1 1 calc R
H20B H 0.1014 -0.0744 -0.0638 0.044 Uiso 1 1 calc R
H20C H 0.2684 -0.0705 -0.1373 0.044 Uiso 1 1 calc R
B1 B 0.0828(4) -0.4544(3) -0.2575(3) 0.0193(7) Uani 1 1 d .
H1 H 0.107(3) -0.546(2) -0.2442(18) 0.009(7) Uiso 1 1 d .
B2 B 0.4404(5) 0.1699(3) -0.1825(3) 0.0270(8) Uani 1 1 d .
F1 F 0.5106(3) 0.06744(19) -0.21909(19) 0.0635(7) Uani 1 1 d .
F2 F 0.4592(3) 0.25457(19) -0.25652(15) 0.0491(6) Uani 1 1 d .
F3 F 0.2734(2) 0.16297(19) -0.15373(15) 0.0446(5) Uani 1 1 d .
F4 F 0.5206(2) 0.19808(19) -0.10113(14) 0.0433(5) Uani 1 1 d .

loop_
_atom_site_aniso_label
_atom_site_aniso_U_11
_atom_site_aniso_U_22
_atom_site_aniso_U_33
_atom_site_aniso_U_23
_atom_site_aniso_U_13
_atom_site_aniso_U_12
W1 0.01532(6) 0.01239(6) 0.01816(6) -0.00028(4) -0.00256(4) -0.00051(4)
Cl1 0.0307(4) 0.0266(4) 0.0271(4) 0.0036(3) -0.0099(3) -0.0009(3)
O1 0.0403(15) 0.0369(15) 0.0369(14) 0.0018(11) -0.0052(11) -0.0156(12)
N1 0.0218(14) 0.0154(13) 0.0193(13) -0.0029(10) -0.0017(10) -0.0003(10)
N2 0.0191(13) 0.0129(12) 0.0224(13) -0.0037(10) -0.0029(10) 0.0015(10)
N3 0.0188(13) 0.0148(13) 0.0246(13) -0.0030(10) -0.0022(10) -0.0028(10)
N4 0.0214(14) 0.0133(13) 0.0200(12) -0.0009(10) -0.0015(10) -0.0033(10)
N5 0.0224(14) 0.0146(13) 0.0182(12) -0.0013(10) -0.0039(10) -0.0011(10)
N6 0.0221(14) 0.0141(13) 0.0198(12) -0.0019(10) -0.0049(10) 0.0027(10)
C1 0.0321(19) 0.0181(16) 0.0182(15) 0.0016(12) -0.0013(13) -0.0028(14)
C2 0.038(2) 0.031(2) 0.0287(18) -0.0056(15) 0.0063(15) -0.0053(16)
C3 0.0248(17) 0.0182(16) 0.0245(16) -0.0072(13) -0.0079(13) 0.0021(13)
C4 0.0153(15) 0.0191(16) 0.0296(17) -0.0039(13) -0.0070(13) 0.0009(12)
C5 0.031(2) 0.0178(17) 0.047(2) -0.0081(15) -0.0062(16) -0.0005(14)
C6 0.049(2) 0.0227(18) 0.037(2) -0.0099(15) 0.0030(17) 0.0067(16)
C7 0.0242(17) 0.0254(17) 0.0237(16) -0.0085(13) -0.0025(13) 0.0028(13)
C8 0.0296(19) 0.035(2) 0.0214(16) -0.0091(14) 0.0028(14) 0.0053(15)
C9 0.0204(17) 0.0333(19) 0.0162(15) -0.0007(13) -0.0005(12) -0.0014(14)
C10 0.040(2) 0.039(2) 0.0225(17) 0.0043(15) 0.0061(15) -0.0010(17)
C11 0.039(2) 0.0227(18) 0.045(2) 0.0051(16) -0.0027(17) -0.0116(16)
C12 0.0282(18) 0.0229(17) 0.0237(16) -0.0030(13) 0.0009(13) -0.0092(14)
C13 0.0186(17) 0.0298(18) 0.0328(18) -0.0082(14) 0.0022(13) -0.0101(14)
C14 0.0170(16) 0.0264(17) 0.0249(16) -0.0058(13) -0.0015(12) -0.0024(13)
C15 0.0189(17) 0.037(2) 0.043(2) -0.0060(16) -0.0043(15) 0.0033(15)
C16 0.052(2) 0.0261(19) 0.038(2) 0.0077(16) -0.0165(18) 0.0058(17)
C17 0.0247(17) 0.0251(17) 0.0215(16) 0.0027(13) -0.0034(13) 0.0032(13)
C18 0.0275(18) 0.0304(18) 0.0201(15) 0.0001(13) -0.0103(13) 0.0004(14)
C19 0.0199(16) 0.0219(16) 0.0179(15) -0.0007(12) -0.0039(12) -0.0023(12)
C20 0.035(2) 0.0246(18) 0.0310(18) -0.0055(14) -0.0135(15) -0.0038(15)
B1 0.0193(18) 0.0127(17) 0.0267(18) -0.0009(14) -0.0050(14) -0.0024(13)
B2 0.024(2) 0.030(2) 0.0286(19) -0.0020(16) -0.0041(15) -0.0061(16)
F1 0.0576(16) 0.0420(14) 0.0938(19) -0.0274(13) -0.0230(14) 0.0095(12)
F2 0.0469(14) 0.0612(15) 0.0385(12) 0.0175(11) -0.0026(10) -0.0107(11)
F3 0.0254(11) 0.0649(15) 0.0456(12) 0.0008(11) -0.0029(9) -0.0175(10)
F4 0.0398(13) 0.0630(15) 0.0313(11) -0.0017(10) -0.0115(9) -0.0189(11)

loop_
_atom_type_symbol
_atom_type_description
_atom_type_scat_dispersion_real
_atom_type_scat_dispersion_imag
_atom_type_scat_source
C C 0.0033 0.0016 'International Tables Vol C Tables 4.2.6.8 and 6.1.1.4'
H H 0.0000 0.0000 'International Tables Vol C Tables 4.2.6.8 and 6.1.1.4'
B B 0.0013 0.0007 'International Tables Vol C Tables 4.2.6.8 and 6.1.1.4'
N N 0.0061 0.0033 'International Tables Vol C Tables 4.2.6.8 and 6.1.1.4'
O O 0.0106 0.0060 'International Tables Vol C Tables 4.2.6.8 and 6.1.1.4'
F F 0.0171 0.0103 'International Tables Vol C Tables 4.2.6.8 and 6.1.1.4'
Cl Cl 0.1484 0.1585 'International Tables Vol C Tables 4.2.6.8 and 6.1.1.4'
W W -0.8490 6.8722 'International Tables Vol C Tables 4.2.6.8 and 6.1.1.4'

loop_
_geom_angle_atom_site_label_1
_geom_angle_atom_site_label_2
_geom_angle_atom_site_label_3
_geom_angle
C3 W1 C4 36.54(11)
C3 W1 C1 107.35(12)
C4 W1 C1 73.20(12)
C3 W1 N5 85.83(10)
C4 W1 N5 100.85(10)
C1 W1 N5 94.13(10)
C3 W1 N3 82.67(11)
C4 W1 N3 116.45(11)
C1 W1 N3 169.98(10)
N5 W1 N3 86.80(9)
C3 W1 N1 160.63(10)
C4 W1 N1 158.93(10)
C1 W1 N1 85.77(10)
N5 W1 N1 78.91(9)
N3 W1 N1 84.62(9)
C3 W1 Cl1 107.20(8)
C4 W1 Cl1 94.06(8)
C1 W1 Cl1 89.02(8)
N5 W1 Cl1 165.04(6)
N3 W1 Cl1 87.61(7)
N1 W1 Cl1 86.75(6)
C9 N1 N2 106.5(2)
C9 N1 W1 133.8(2)
N2 N1 W1 118.25(17)
C7 N2 N1 109.8(2)
C7 N2 B1 130.3(3)
N1 N2 B1 119.9(2)
C14 N3 N4 107.1(2)
C14 N3 W1 132.8(2)
N4 N3 W1 120.00(18)
C12 N4 N3 109.8(2)
C12 N4 B1 130.0(3)
N3 N4 B1 119.9(2)
C19 N5 N6 107.0(2)
C19 N5 W1 132.9(2)
N6 N5 W1 120.04(16)
C17 N6 N5 109.1(2)
C17 N6 B1 130.7(2)
N5 N6 B1 120.2(2)
O1 C1 W1 174.2(3)
C4 C3 C2 143.8(3)
C4 C3 W1 73.06(19)
C2 C3 W1 143.1(2)
C3 C4 C5 144.2(3)
C3 C4 W1 70.40(19)
C5 C4 W1 145.4(2)
N2 C7 C8 107.1(3)
N2 C7 C6 122.9(3)
C8 C7 C6 129.9(3)
C9 C8 C7 107.5(3)
N1 C9 C8 108.9(3)
N1 C9 C10 124.1(3)
C8 C9 C10 127.0(3)
N4 C12 C13 107.4(3)
N4 C12 C11 122.3(3)
C13 C12 C11 130.3(3)
C12 C13 C14 107.0(3)
N3 C14 C13 108.6(3)
N3 C14 C15 124.4(3)
C13 C14 C15 127.0(3)
N6 C17 C18 108.2(3)
N6 C17 C16 122.8(3)
C18 C17 C16 129.0(3)
C17 C18 C19 107.0(3)
N5 C19 C18 108.7(3)
N5 C19 C20 123.9(3)
C18 C19 C20 127.3(3)
N4 B1 N2 108.2(2)
N4 B1 N6 109.1(2)
N2 B1 N6 108.4(2)
F1 B2 F2 109.4(3)
F1 B2 F3 110.4(3)
F2 B2 F3 109.2(3)
F1 B2 F4 109.5(3)
F2 B2 F4 108.4(3)
F3 B2 F4 110.0(3)

loop_
_geom_bond_atom_site_label_1
_geom_bond_atom_site_label_2
_geom_bond_distance
W1 C3 2.035(3)
W1 C4 2.067(3)
W1 C1 2.087(3)
W1 N5 2.146(2)
W1 N3 2.175(2)
W1 N1 2.216(2)
W1 Cl1 2.3429(8)
O1 C1 1.114(4)
N1 C9 1.360(3)
N1 N2 1.379(3)
N2 C7 1.354(4)
N2 B1 1.531(4)
N3 C14 1.352(4)
N3 N4 1.375(3)
N4 C12 1.346(4)
N4 B1 1.528(4)
N5 C19 1.360(3)
N5 N6 1.384(3)
N6 C17 1.348(4)
N6 B1 1.543(4)
C2 C3 1.477(4)
C3 C4 1.286(4)
C4 C5 1.484(4)
C6 C7 1.494(4)
C7 C8 1.381(4)
C8 C9 1.380(4)
C9 C10 1.500(4)
C11 C12 1.484(4)
C12 C13 1.384(4)
C13 C14 1.389(4)
C14 C15 1.488(4)
C16 C17 1.502(4)
C17 C18 1.379(4)
C18 C19 1.385(4)
C19 C20 1.487(4)
B2 F1 1.378(4)
B2 F2 1.383(4)
B2 F3 1.384(4)
B2 F4 1.385(4)
